data_4517719
loop_
_publ_author_name
'Zhang, Xin'
'Wu, Song-Bai'
'Leng, Xuebing'
'Chung, Lung Wa'
'Liu, Guixia'
'Huang, Zheng'

_publ_section_title
;
 N-Bridged Pincer Iridium Complexes for Highly Efficient Alkane
 Dehydrogenation and the Relevant Linker Effects
;
_journal_name_full 'ACS Catalysis'
_journal_page_first 6475
_journal_page_last 6487
_journal_paper_doi 10.1021/acscatal.0c00539
_journal_year 2020
_chemical_formula_moiety 'C22 H36 Ir N O2 P2'
_chemical_formula_sum 'C22 H36 Ir N O2 P2'
_chemical_formula_weight 600.66
_space_group_crystal_system monoclinic
_space_group_IT_number 14
_space_group_name_Hall '-P 2ybc'
_space_group_name_H-M_alt 'P 1 21/c 1'
_atom_sites_solution_hydrogens geom
_atom_sites_solution_primary dual
_audit_creation_date 2018-04-19
_audit_creation_method
;
Olex2 1.2
(compiled 2018.04.03 svn.r3497 for OlexSys, GUI svn.r5486)
;
_cell_angle_alpha 90
_cell_angle_beta 100.6750(10)
_cell_angle_gamma 90
_cell_formula_units_Z 4
_cell_length_a 13.6088(2)
_cell_length_b 11.1953(2)
_cell_length_c 15.5695(3)
_cell_measurement_reflns_used 9877
_cell_measurement_temperature 170(2)
_cell_measurement_theta_max 56.965
_cell_measurement_theta_min 5.842
_cell_volume 2331.03(7)
_computing_cell_refinement 'SAINT v8.37A (Bruker, 2015)'
_computing_data_reduction 'SAINT v8.37A (Bruker, 2015)'
_computing_molecular_graphics 'Olex2 (Dolomanov et al., 2009)'
_computing_publication_material 'Olex2 (Dolomanov et al., 2009)'
_computing_structure_refinement 'ShelXL (Sheldrick, 2015)'
_computing_structure_solution 'ShelXT (Sheldrick, 2015)'
_diffrn_ambient_temperature 170.01
_diffrn_measured_fraction_theta_full 0.963
_diffrn_measured_fraction_theta_max 0.965
_diffrn_measurement_device_type 'Bruker D8 Venture'
_diffrn_measurement_method '\f and \w scans'
_diffrn_radiation_type GaK\a
_diffrn_radiation_wavelength 1.34139
_diffrn_reflns_av_R_equivalents 0.0320
_diffrn_reflns_av_unetI/netI 0.0245
_diffrn_reflns_Laue_measured_fraction_full 0.963
_diffrn_reflns_Laue_measured_fraction_max 0.965
_diffrn_reflns_limit_h_max 17
_diffrn_reflns_limit_h_min -16
_diffrn_reflns_limit_k_max 6
_diffrn_reflns_limit_k_min -13
_diffrn_reflns_limit_l_max 19
_diffrn_reflns_limit_l_min -19
_diffrn_reflns_number 22542
_diffrn_reflns_point_group_measured_fraction_full 0.963
_diffrn_reflns_point_group_measured_fraction_max 0.965
_diffrn_reflns_theta_full 53.594
_diffrn_reflns_theta_max 56.937
_diffrn_reflns_theta_min 6.781
_diffrn_standards_number 0
_exptl_absorpt_coefficient_mu 8.626
_exptl_absorpt_correction_T_max 0.7512
_exptl_absorpt_correction_T_min 0.4777
_exptl_absorpt_correction_type multi-scan
_exptl_absorpt_process_details
'SADABS-2016/2 (Bruker,2016/2) was used for absorption correction. wR2(int) was 0.1068 before and 0.0470 after correction. The Ratio of minimum to maximum transmission is 0.6359. The \l/2 correction factor is Not present.'
_exptl_crystal_colour orange
_exptl_crystal_density_diffrn 1.712
_exptl_crystal_description plate
_exptl_crystal_F_000 1192
_exptl_crystal_size_max 0.1
_exptl_crystal_size_mid 0.08
_exptl_crystal_size_min 0.02
_refine_diff_density_max 0.941
_refine_diff_density_min -0.812
_refine_diff_density_rms 0.084
_refine_ls_extinction_method none
_refine_ls_goodness_of_fit_ref 1.154
_refine_ls_hydrogen_treatment constr
_refine_ls_matrix_type full
_refine_ls_number_parameters 261
_refine_ls_number_reflns 4588
_refine_ls_number_restraints 0
_refine_ls_restrained_S_all 1.154
_refine_ls_R_factor_all 0.0196
_refine_ls_R_factor_gt 0.0195
_refine_ls_shift/su_max 0.004
_refine_ls_shift/su_mean 0.000
_refine_ls_structure_factor_coef Fsqd
_refine_ls_weighting_details 'w=1/[\s^2^(Fo^2^)+(0.0108P)^2^+2.7611P] where P=(Fo^2^+2Fc^2^)/3'
_refine_ls_weighting_scheme calc
_refine_ls_wR_factor_gt 0.0470
_refine_ls_wR_factor_ref 0.0471
_reflns_Friedel_coverage 0.000
_reflns_number_gt 4553
_reflns_number_total 4588
_reflns_threshold_expression 'I > 2\s(I)'
_cod_data_source_file cs0c00539_si_009.cif
_cod_data_source_block mjl18149_0m
_cod_depositor_comments 'Adding full bibliography for 4517711--4517721.cif.'
_cod_database_code 4517719
_shelx_shelxl_version_number 2016/6
_shelx_space_group_comment
;
The symmetry employed for this shelxl refinement is uniquely defined
by the following loop, which should always be used as a source of
symmetry information in preference to the above space-group names.
They are only intended as comments.
;
_shelx_estimated_absorpt_t_max 0.846
_shelx_estimated_absorpt_t_min 0.479
_olex2_refinement_description
;
1. Fixed Uiso
 At 1.2 times of:
  All C(H) groups, All C(H,H) groups
 At 1.5 times of:
  All C(H,H,H) groups
2.a Ternary CH refined with riding coordinates:
 C10(H10), C13(H13), C16(H16), C19(H19)
2.b Secondary CH2 refined with riding coordinates:
 C6(H6A,H6B), C7(H7A,H7B), C8(H8A,H8B)
2.c Aromatic/amide H refined with riding coordinates:
 C3(H3), C4(H4)
2.d Idealised Me refined as rotating group:
 C11(H11A,H11B,H11C), C12(H12A,H12B,H12C), C14(H14A,H14B,H14C), C15(H15A,H15B,
 H15C), C17(H17A,H17B,H17C), C18(H18A,H18B,H18C), C20(H20A,H20B,H20C), C21(H21A,
 H21B,H21C)
;
_olex2_submission_special_instructions 'No special instructions were received'

loop_
_space_group_symop_operation_xyz
'x, y, z'
'-x, y+1/2, -z+1/2'
'-x, -y, -z'
'x, -y-1/2, z-1/2'

loop_
_atom_site_label
_atom_site_type_symbol
_atom_site_fract_x
_atom_site_fract_y
_atom_site_fract_z
_atom_site_U_iso_or_equiv
_atom_site_adp_type
_atom_site_occupancy
_atom_site_site_symmetry_order
_atom_site_calc_flag
_atom_site_refinement_flags_posn
_atom_site_refinement_flags_adp
_atom_site_refinement_flags_occupancy
_atom_site_disorder_assembly
_atom_site_disorder_group
Ir1 Ir 0.22249(2) 0.56226(2) 0.67161(2) 0.01731(5) Uani 1 1 d . . . . .
P1 P 0.31518(4) 0.42474(5) 0.75996(4) 0.01675(12) Uani 1 1 d . . . . .
P2 P 0.17767(4) 0.67798(5) 0.55134(4) 0.01818(12) Uani 1 1 d . . . . .
O1 O 0.28228(11) 0.71602(14) 0.51889(10) 0.0207(3) Uani 1 1 d . . . . .
O2 O 0.03598(15) 0.56098(18) 0.75141(14) 0.0386(5) Uani 1 1 d . . . . .
N1 N 0.43212(14) 0.43756(16) 0.73812(13) 0.0185(4) Uani 1 1 d . . . . .
C1 C 0.35718(17) 0.5785(2) 0.62957(14) 0.0169(4) Uani 1 1 d . . . . .
C2 C 0.36704(16) 0.65412(19) 0.56118(14) 0.0163(4) Uani 1 1 d . . . . .
C3 C 0.45622(16) 0.6711(2) 0.53212(14) 0.0184(4) Uani 1 1 d . . . . .
H3 H 0.460533 0.724761 0.485691 0.022 Uiso 1 1 calc R . . . .
C4 C 0.53891(16) 0.6072(2) 0.57306(14) 0.0183(4) Uani 1 1 d . . . . .
H4 H 0.600546 0.617230 0.553565 0.022 Uiso 1 1 calc R . . . .
C5 C 0.53484(16) 0.5285(2) 0.64211(14) 0.0172(4) Uani 1 1 d . . . . .
C6 C 0.62366(18) 0.4532(2) 0.68246(17) 0.0238(5) Uani 1 1 d . . . . .
H6A H 0.666929 0.499213 0.729036 0.029 Uiso 1 1 calc R . . . .
H6B H 0.663470 0.432679 0.637358 0.029 Uiso 1 1 calc R . . . .
C7 C 0.58893(18) 0.3392(2) 0.72084(16) 0.0234(5) Uani 1 1 d . . . . .
H7A H 0.554548 0.287341 0.673067 0.028 Uiso 1 1 calc R . . . .
H7B H 0.647581 0.295176 0.752792 0.028 Uiso 1 1 calc R . . . .
C8 C 0.51824(17) 0.3680(2) 0.78262(15) 0.0226(5) Uani 1 1 d . . . . .
H8A H 0.494406 0.292856 0.805248 0.027 Uiso 1 1 calc R . . . .
H8B H 0.554387 0.414192 0.832952 0.027 Uiso 1 1 calc R . . . .
C9 C 0.44326(16) 0.51575(19) 0.66958(13) 0.0152(4) Uani 1 1 d . . . . .
C10 C 0.27866(18) 0.2674(2) 0.73463(16) 0.0236(5) Uani 1 1 d . . . . .
H10 H 0.312166 0.216204 0.784100 0.028 Uiso 1 1 calc R . . . .
C11 C 0.1657(2) 0.2501(3) 0.7242(2) 0.0400(7) Uani 1 1 d . . . . .
H11A H 0.143454 0.277608 0.777256 0.060 Uiso 1 1 calc GR . . . .
H11B H 0.149496 0.165293 0.714863 0.060 Uiso 1 1 calc GR . . . .
H11C H 0.131815 0.296405 0.673970 0.060 Uiso 1 1 calc GR . . . .
C12 C 0.3138(2) 0.2274(3) 0.65137(19) 0.0380(7) Uani 1 1 d . . . . .
H12A H 0.387030 0.226547 0.661583 0.057 Uiso 1 1 calc GR . . . .
H12B H 0.288450 0.282929 0.603770 0.057 Uiso 1 1 calc GR . . . .
H12C H 0.288357 0.146928 0.635406 0.057 Uiso 1 1 calc GR . . . .
C13 C 0.33778(19) 0.4326(2) 0.88033(16) 0.0229(5) Uani 1 1 d . . . . .
H13 H 0.388829 0.370741 0.903564 0.027 Uiso 1 1 calc R . . . .
C14 C 0.3811(2) 0.5549(2) 0.90985(18) 0.0334(6) Uani 1 1 d . . . . .
H14A H 0.442266 0.568364 0.886509 0.050 Uiso 1 1 calc GR . . . .
H14B H 0.396670 0.557668 0.973847 0.050 Uiso 1 1 calc GR . . . .
H14C H 0.332077 0.617094 0.888150 0.050 Uiso 1 1 calc GR . . . .
C15 C 0.2432(2) 0.4067(3) 0.91744(19) 0.0392(7) Uani 1 1 d . . . . .
H15A H 0.190433 0.463092 0.892487 0.059 Uiso 1 1 calc GR . . . .
H15B H 0.257904 0.415668 0.981152 0.059 Uiso 1 1 calc GR . . . .
H15C H 0.220660 0.324957 0.902408 0.059 Uiso 1 1 calc GR . . . .
C16 C 0.10856(18) 0.6022(2) 0.45396(16) 0.0237(5) Uani 1 1 d . . . . .
H16 H 0.038020 0.591490 0.462402 0.028 Uiso 1 1 calc R . . . .
C17 C 0.1059(2) 0.6744(3) 0.36948(17) 0.0330(6) Uani 1 1 d . . . . .
H17A H 0.068832 0.748854 0.372756 0.049 Uiso 1 1 calc GR . . . .
H17B H 0.072763 0.627384 0.319311 0.049 Uiso 1 1 calc GR . . . .
H17C H 0.174348 0.693094 0.362574 0.049 Uiso 1 1 calc GR . . . .
C18 C 0.1534(2) 0.4772(2) 0.44659(18) 0.0309(6) Uani 1 1 d . . . . .
H18A H 0.223082 0.484970 0.439323 0.046 Uiso 1 1 calc GR . . . .
H18B H 0.114920 0.435500 0.395956 0.046 Uiso 1 1 calc GR . . . .
H18C H 0.150606 0.431564 0.499803 0.046 Uiso 1 1 calc GR . . . .
C19 C 0.11890(17) 0.8257(2) 0.55058(17) 0.0248(5) Uani 1 1 d . . . . .
H19 H 0.121746 0.864817 0.493347 0.030 Uiso 1 1 calc R . . . .
C20 C 0.0092(2) 0.8151(3) 0.5591(2) 0.0423(7) Uani 1 1 d . . . . .
H20A H -0.027875 0.772362 0.508292 0.063 Uiso 1 1 calc GR . . . .
H20B H -0.019286 0.895054 0.561908 0.063 Uiso 1 1 calc GR . . . .
H20C H 0.004339 0.770924 0.612495 0.063 Uiso 1 1 calc GR . . . .
C21 C 0.1772(2) 0.9028(3) 0.6230(2) 0.0364(6) Uani 1 1 d . . . . .
H21A H 0.176438 0.865214 0.679714 0.055 Uiso 1 1 calc GR . . . .
H21B H 0.146307 0.982005 0.621518 0.055 Uiso 1 1 calc GR . . . .
H21C H 0.246439 0.910780 0.614390 0.055 Uiso 1 1 calc GR . . . .
C22 C 0.1055(2) 0.5590(2) 0.71922(17) 0.0268(6) Uani 1 1 d . . . . .

loop_
_atom_site_aniso_label
_atom_site_aniso_U_11
_atom_site_aniso_U_22
_atom_site_aniso_U_33
_atom_site_aniso_U_23
_atom_site_aniso_U_13
_atom_site_aniso_U_12
Ir1 0.01606(7) 0.01745(7) 0.01871(7) 0.00258(3) 0.00395(4) 0.00034(3)
P1 0.0193(3) 0.0150(3) 0.0162(3) 0.00183(19) 0.0039(2) -0.0009(2)
P2 0.0156(3) 0.0176(3) 0.0208(3) 0.0034(2) 0.0017(2) 0.0006(2)
O1 0.0164(7) 0.0213(8) 0.0238(8) 0.0090(6) 0.0017(6) 0.0013(6)
O2 0.0251(10) 0.0526(14) 0.0430(12) -0.0042(9) 0.0189(9) -0.0034(8)
N1 0.0185(9) 0.0189(10) 0.0183(9) 0.0054(7) 0.0034(7) 0.0032(7)
C1 0.0177(10) 0.0156(11) 0.0174(10) -0.0011(8) 0.0030(8) -0.0019(8)
C2 0.0171(10) 0.0134(10) 0.0170(10) 0.0000(8) -0.0005(8) 0.0009(8)
C3 0.0225(11) 0.0165(11) 0.0163(10) 0.0017(8) 0.0044(8) -0.0016(8)
C4 0.0187(10) 0.0174(11) 0.0199(10) -0.0013(8) 0.0062(8) -0.0013(8)
C5 0.0180(10) 0.0142(10) 0.0193(10) -0.0007(8) 0.0027(8) 0.0007(8)
C6 0.0195(11) 0.0239(12) 0.0285(12) 0.0048(9) 0.0058(9) 0.0043(9)
C7 0.0232(11) 0.0203(12) 0.0266(12) 0.0032(9) 0.0042(9) 0.0045(9)
C8 0.0237(11) 0.0216(12) 0.0215(11) 0.0047(9) 0.0019(9) 0.0045(9)
C9 0.0193(10) 0.0121(10) 0.0138(9) -0.0008(8) 0.0020(8) -0.0010(8)
C10 0.0292(12) 0.0159(11) 0.0255(12) -0.0012(9) 0.0044(9) -0.0041(9)
C11 0.0354(15) 0.0322(16) 0.0534(18) -0.0112(13) 0.0107(13) -0.0140(12)
C12 0.0471(17) 0.0312(15) 0.0381(15) -0.0153(12) 0.0141(13) -0.0086(12)
C13 0.0288(13) 0.0220(13) 0.0182(11) 0.0016(8) 0.0053(9) 0.0011(9)
C14 0.0448(16) 0.0289(15) 0.0255(13) -0.0070(10) 0.0041(12) -0.0035(11)
C15 0.0424(16) 0.0529(18) 0.0261(14) 0.0055(13) 0.0159(12) -0.0041(14)
C16 0.0206(11) 0.0243(13) 0.0252(12) 0.0013(10) 0.0018(9) -0.0024(9)
C17 0.0351(14) 0.0378(16) 0.0231(12) 0.0054(11) -0.0023(10) -0.0034(12)
C18 0.0341(14) 0.0260(14) 0.0319(13) -0.0044(11) 0.0044(11) -0.0016(11)
C19 0.0223(11) 0.0198(12) 0.0314(13) 0.0024(10) 0.0029(9) 0.0029(9)
C20 0.0240(13) 0.0329(16) 0.071(2) -0.0032(14) 0.0121(13) 0.0069(11)
C21 0.0396(15) 0.0235(14) 0.0439(16) -0.0082(12) 0.0022(12) 0.0018(12)
C22 0.0296(14) 0.0240(14) 0.0253(13) -0.0003(9) 0.0013(11) 0.0008(9)

loop_
_atom_type_symbol
_atom_type_description
_atom_type_scat_dispersion_real
_atom_type_scat_dispersion_imag
_atom_type_scat_source
C C 0.0148 0.0070 'International Tables Vol C Tables 4.2.6.8 and 6.1.1.4'
H H 0.0000 0.0000 'International Tables Vol C Tables 4.2.6.8 and 6.1.1.4'
Ir Ir -5.4392 5.4712 'International Tables Vol C Tables 4.2.6.8 and 6.1.1.4'
N N 0.0253 0.0136 'International Tables Vol C Tables 4.2.6.8 and 6.1.1.4'
O O 0.0412 0.0250 'International Tables Vol C Tables 4.2.6.8 and 6.1.1.4'
P P 0.2596 0.3354 'International Tables Vol C Tables 4.2.6.8 and 6.1.1.4'

loop_
_geom_angle_atom_site_label_1
_geom_angle_atom_site_label_2
_geom_angle_atom_site_label_3
_geom_angle
_geom_angle_site_symmetry_1
_geom_angle_site_symmetry_3
_geom_angle_publ_flag
P2 Ir1 P1 156.60(2) . . ?
C1 Ir1 P1 80.00(6) . . ?
C1 Ir1 P2 78.86(6) . . ?
C22 Ir1 P1 99.42(8) . . ?
C22 Ir1 P2 102.66(8) . . ?
C22 Ir1 C1 173.94(10) . . ?
N1 P1 Ir1 104.87(7) . . ?
N1 P1 C10 105.23(10) . . ?
N1 P1 C13 102.35(11) . . ?
C10 P1 Ir1 114.61(8) . . ?
C13 P1 Ir1 123.35(8) . . ?
C13 P1 C10 104.45(11) . . ?
O1 P2 Ir1 106.55(6) . . ?
O1 P2 C16 101.83(10) . . ?
O1 P2 C19 99.49(10) . . ?
C16 P2 Ir1 115.87(8) . . ?
C19 P2 Ir1 124.79(8) . . ?
C19 P2 C16 104.77(11) . . ?
C2 O1 P2 114.19(13) . . ?
C8 N1 P1 123.88(15) . . ?
C9 N1 P1 116.19(15) . . ?
C9 N1 C8 119.84(19) . . ?
C2 C1 Ir1 120.99(16) . . ?
C2 C1 C9 117.0(2) . . ?
C9 C1 Ir1 122.04(16) . . ?
C1 C2 O1 118.34(19) . . ?
C3 C2 O1 118.27(19) . . ?
C3 C2 C1 123.4(2) . . ?
C2 C3 H3 121.1 . . ?
C2 C3 C4 117.7(2) . . ?
C4 C3 H3 121.1 . . ?
C3 C4 H4 118.9 . . ?
C3 C4 C5 122.3(2) . . ?
C5 C4 H4 118.9 . . ?
C4 C5 C6 121.9(2) . . ?
C9 C5 C4 117.7(2) . . ?
C9 C5 C6 120.3(2) . . ?
C5 C6 H6A 109.6 . . ?
C5 C6 H6B 109.6 . . ?
C5 C6 C7 110.41(19) . . ?
H6A C6 H6B 108.1 . . ?
C7 C6 H6A 109.6 . . ?
C7 C6 H6B 109.6 . . ?
C6 C7 H7A 109.5 . . ?
C6 C7 H7B 109.5 . . ?
H7A C7 H7B 108.1 . . ?
C8 C7 C6 110.5(2) . . ?
C8 C7 H7A 109.5 . . ?
C8 C7 H7B 109.5 . . ?
N1 C8 C7 110.99(19) . . ?
N1 C8 H8A 109.4 . . ?
N1 C8 H8B 109.4 . . ?
C7 C8 H8A 109.4 . . ?
C7 C8 H8B 109.4 . . ?
H8A C8 H8B 108.0 . . ?
C1 C9 N1 116.55(19) . . ?
C5 C9 N1 121.48(19) . . ?
C5 C9 C1 122.0(2) . . ?
P1 C10 H10 108.4 . . ?
C11 C10 P1 111.59(18) . . ?
C11 C10 H10 108.4 . . ?
C11 C10 C12 109.8(2) . . ?
C12 C10 P1 110.22(18) . . ?
C12 C10 H10 108.4 . . ?
C10 C11 H11A 109.5 . . ?
C10 C11 H11B 109.5 . . ?
C10 C11 H11C 109.5 . . ?
H11A C11 H11B 109.5 . . ?
H11A C11 H11C 109.5 . . ?
H11B C11 H11C 109.5 . . ?
C10 C12 H12A 109.5 . . ?
C10 C12 H12B 109.5 . . ?
C10 C12 H12C 109.5 . . ?
H12A C12 H12B 109.5 . . ?
H12A C12 H12C 109.5 . . ?
H12B C12 H12C 109.5 . . ?
P1 C13 H13 108.0 . . ?
C14 C13 P1 109.34(17) . . ?
C14 C13 H13 108.0 . . ?
C14 C13 C15 111.1(2) . . ?
C15 C13 P1 112.35(18) . . ?
C15 C13 H13 108.0 . . ?
C13 C14 H14A 109.5 . . ?
C13 C14 H14B 109.5 . . ?
C13 C14 H14C 109.5 . . ?
H14A C14 H14B 109.5 . . ?
H14A C14 H14C 109.5 . . ?
H14B C14 H14C 109.5 . . ?
C13 C15 H15A 109.5 . . ?
C13 C15 H15B 109.5 . . ?
C13 C15 H15C 109.5 . . ?
H15A C15 H15B 109.5 . . ?
H15A C15 H15C 109.5 . . ?
H15B C15 H15C 109.5 . . ?
P2 C16 H16 107.7 . . ?
C17 C16 P2 112.96(18) . . ?
C17 C16 H16 107.7 . . ?
C17 C16 C18 111.2(2) . . ?
C18 C16 P2 109.40(17) . . ?
C18 C16 H16 107.7 . . ?
C16 C17 H17A 109.5 . . ?
C16 C17 H17B 109.5 . . ?
C16 C17 H17C 109.5 . . ?
H17A C17 H17B 109.5 . . ?
H17A C17 H17C 109.5 . . ?
H17B C17 H17C 109.5 . . ?
C16 C18 H18A 109.5 . . ?
C16 C18 H18B 109.5 . . ?
C16 C18 H18C 109.5 . . ?
H18A C18 H18B 109.5 . . ?
H18A C18 H18C 109.5 . . ?
H18B C18 H18C 109.5 . . ?
P2 C19 H19 108.1 . . ?
C20 C19 P2 111.14(18) . . ?
C20 C19 H19 108.1 . . ?
C21 C19 P2 109.83(17) . . ?
C21 C19 H19 108.1 . . ?
C21 C19 C20 111.4(2) . . ?
C19 C20 H20A 109.5 . . ?
C19 C20 H20B 109.5 . . ?
C19 C20 H20C 109.5 . . ?
H20A C20 H20B 109.5 . . ?
H20A C20 H20C 109.5 . . ?
H20B C20 H20C 109.5 . . ?
C19 C21 H21A 109.5 . . ?
C19 C21 H21B 109.5 . . ?
C19 C21 H21C 109.5 . . ?
H21A C21 H21B 109.5 . . ?
H21A C21 H21C 109.5 . . ?
H21B C21 H21C 109.5 . . ?
O2 C22 Ir1 176.7(2) . . ?

loop_
_geom_bond_atom_site_label_1
_geom_bond_atom_site_label_2
_geom_bond_distance
_geom_bond_site_symmetry_2
_geom_bond_publ_flag
Ir1 P1 2.2828(6) . ?
Ir1 P2 2.2658(6) . ?
Ir1 C1 2.065(2) . ?
Ir1 C22 1.877(3) . ?
P1 N1 1.694(2) . ?
P1 C10 1.852(2) . ?
P1 C13 1.844(2) . ?
P2 O1 1.6522(16) . ?
P2 C16 1.837(2) . ?
P2 C19 1.836(2) . ?
O1 C2 1.401(3) . ?
O2 C22 1.150(3) . ?
N1 C8 1.469(3) . ?
N1 C9 1.410(3) . ?
C1 C2 1.386(3) . ?
C1 C9 1.408(3) . ?
C2 C3 1.385(3) . ?
C3 H3 0.9500 . ?
C3 C4 1.385(3) . ?
C4 H4 0.9500 . ?
C4 C5 1.399(3) . ?
C5 C6 1.512(3) . ?
C5 C9 1.398(3) . ?
C6 H6A 0.9900 . ?
C6 H6B 0.9900 . ?
C6 C7 1.521(3) . ?
C7 H7A 0.9900 . ?
C7 H7B 0.9900 . ?
C7 C8 1.516(3) . ?
C8 H8A 0.9900 . ?
C8 H8B 0.9900 . ?
C10 H10 1.0000 . ?
C10 C11 1.527(4) . ?
C10 C12 1.530(4) . ?
C11 H11A 0.9800 . ?
C11 H11B 0.9800 . ?
C11 H11C 0.9800 . ?
C12 H12A 0.9800 . ?
C12 H12B 0.9800 . ?
C12 H12C 0.9800 . ?
C13 H13 1.0000 . ?
C13 C14 1.527(3) . ?
C13 C15 1.534(4) . ?
C14 H14A 0.9800 . ?
C14 H14B 0.9800 . ?
C14 H14C 0.9800 . ?
C15 H15A 0.9800 . ?
C15 H15B 0.9800 . ?
C15 H15C 0.9800 . ?
C16 H16 1.0000 . ?
C16 C17 1.539(3) . ?
C16 C18 1.539(4) . ?
C17 H17A 0.9800 . ?
C17 H17B 0.9800 . ?
C17 H17C 0.9800 . ?
C18 H18A 0.9800 . ?
C18 H18B 0.9800 . ?
C18 H18C 0.9800 . ?
C19 H19 1.0000 . ?
C19 C20 1.528(4) . ?
C19 C21 1.521(4) . ?
C20 H20A 0.9800 . ?
C20 H20B 0.9800 . ?
C20 H20C 0.9800 . ?
C21 H21A 0.9800 . ?
C21 H21B 0.9800 . ?
C21 H21C 0.9800 . ?
